data_1503572
loop_
_publ_author_name
'Liu, Yu'
'Ma, Shengming'

_publ_section_title
;
 Benzofurans or Isochromenes via the Ring-Opening Cyclization of
 Cyclopropene Derivatives with Organolithiums.
;
_journal_issue 3
_journal_name_full 'Organic letters'
_journal_page_first 720
_journal_page_last 723
_journal_paper_doi 10.1021/ol2032009
_journal_volume 14
_journal_year 2012
_chemical_formula_sum 'C13 H12 O5'
_chemical_formula_weight 248.23
_chemical_name_systematic
; 
 ? 
;
_space_group_IT_number 4
_symmetry_cell_setting monoclinic
_symmetry_space_group_name_Hall 'P 2yb'
_symmetry_space_group_name_H-M 'P 1 21 1'
_atom_sites_solution_hydrogens geom
_atom_sites_solution_primary direct
_atom_sites_solution_secondary difmap
_audit_creation_method SHELXL-97
_cell_angle_alpha 90.00
_cell_angle_beta 102.3850(10)
_cell_angle_gamma 90.00
_cell_formula_units_Z 2
_cell_length_a 6.8563(2)
_cell_length_b 8.0054(2)
_cell_length_c 11.0535(3)
_cell_measurement_temperature 123(2)
_cell_volume 592.58(3)
_computing_structure_refinement 'SHELXL-97 (Sheldrick, 1997)'
_computing_structure_solution 'SHELXS-97 (Sheldrick, 1990)'
_diffrn_ambient_temperature 123(2)
_diffrn_measured_fraction_theta_full 1.000
_diffrn_measured_fraction_theta_max 1.000
_diffrn_radiation_monochromator graphite
_diffrn_radiation_source 'fine-focus sealed tube'
_diffrn_radiation_type MoK\a
_diffrn_radiation_wavelength 0.71073
_diffrn_reflns_av_R_equivalents 0.0155
_diffrn_reflns_av_sigmaI/netI 0.0100
_diffrn_reflns_limit_h_max 8
_diffrn_reflns_limit_h_min -8
_diffrn_reflns_limit_k_max 9
_diffrn_reflns_limit_k_min -9
_diffrn_reflns_limit_l_max 13
_diffrn_reflns_limit_l_min -12
_diffrn_reflns_number 6870
_diffrn_reflns_theta_full 24.99
_diffrn_reflns_theta_max 24.99
_diffrn_reflns_theta_min 1.89
_exptl_absorpt_coefficient_mu 0.108
_exptl_absorpt_correction_T_max 1
_exptl_absorpt_correction_T_min 0.912147
_exptl_absorpt_correction_type multi-scan
_exptl_crystal_colour colorless
_exptl_crystal_density_diffrn 1.391
_exptl_crystal_density_method 'not measured'
_exptl_crystal_description block
_exptl_crystal_F_000 260
_exptl_crystal_size_max 0.405
_exptl_crystal_size_mid 0.373
_exptl_crystal_size_min 0.356
_refine_diff_density_max 0.223
_refine_diff_density_min -0.231
_refine_diff_density_rms 0.039
_refine_ls_abs_structure_details 'Flack H D (1983), Acta Cryst. A39, 876-881'
_refine_ls_abs_structure_Flack -10(10)
_refine_ls_extinction_method none
_refine_ls_goodness_of_fit_ref 1.092
_refine_ls_hydrogen_treatment constr
_refine_ls_matrix_type full
_refine_ls_number_parameters 163
_refine_ls_number_reflns 1126
_refine_ls_number_restraints 1
_refine_ls_restrained_S_all 1.091
_refine_ls_R_factor_all 0.0304
_refine_ls_R_factor_gt 0.0299
_refine_ls_shift/su_max 0.000
_refine_ls_shift/su_mean 0.000
_refine_ls_structure_factor_coef Fsqd
_refine_ls_weighting_details 'calc w=1/[\s^2^(Fo^2^)+(0.0518P)^2^+0.1667P] where P=(Fo^2^+2Fc^2^)/3'
_refine_ls_weighting_scheme calc
_refine_ls_wR_factor_gt 0.0825
_refine_ls_wR_factor_ref 0.0834
_reflns_number_gt 1107
_reflns_number_total 1126
_reflns_threshold_expression >2sigma(I)
_cod_data_source_file ol2032009_si_001.cif
_cod_data_source_block z
_cod_depositor_comments
;
The following automatic conversions were performed:

'_symmetry_cell_setting' value 'Monoclinic' changed to 'monoclinic'
according to /home/saulius/struct/CIF-dictionaries/cif_core.dic
dictionary named 'cif_core.dic' version 2.4.1 from 2010-06-29.

Automatic conversion script
Id: cif_fix_values 1715 2011-07-08 13:25:40Z adriana 
;
_cod_original_sg_symbol_H-M P2(1)
_cod_database_code 1503572

loop_
_symmetry_equiv_pos_as_xyz
'x, y, z'
'-x, y+1/2, -z'

loop_
_atom_site_label
_atom_site_type_symbol
_atom_site_fract_x
_atom_site_fract_y
_atom_site_fract_z
_atom_site_U_iso_or_equiv
_atom_site_adp_type
_atom_site_occupancy
_atom_site_symmetry_multiplicity
_atom_site_calc_flag
_atom_site_refinement_flags
O1 O 0.3750(2) 0.5277(2) 0.22179(16) 0.0318(4) Uani 1 1 d .
O2 O 0.2628(2) 0.1469(2) 0.06791(14) 0.0283(4) Uani 1 1 d .
O3 O 0.2598(3) 0.3818(2) -0.04418(14) 0.0304(4) Uani 1 1 d .
O4 O 0.0832(3) 0.6649(2) 0.18501(15) 0.0316(4) Uani 1 1 d .
O5 O -0.2481(2) 0.1816(3) 0.29112(16) 0.0362(4) Uani 1 1 d .
C1 C 0.2848(3) 0.2015(3) 0.3812(2) 0.0261(5) Uani 1 1 d .
H1A H 0.3924 0.2429 0.3482 0.031 Uiso 1 1 calc R
C2 C 0.3184(4) 0.1221(4) 0.4946(2) 0.0362(6) Uani 1 1 d .
H2A H 0.4517 0.1099 0.5404 0.043 Uiso 1 1 calc R
C3 C 0.1617(5) 0.0592(4) 0.5439(2) 0.0406(7) Uani 1 1 d .
H3A H 0.1912 0.0060 0.6225 0.049 Uiso 1 1 calc R
C4 C -0.0331(5) 0.0724(3) 0.4815(3) 0.0375(7) Uani 1 1 d .
H4A H -0.1400 0.0285 0.5140 0.045 Uiso 1 1 calc R
C5 C -0.0654(3) 0.1538(3) 0.3680(2) 0.0279(5) Uani 1 1 d .
C6 C 0.0872(3) 0.2189(3) 0.31664(19) 0.0220(5) Uani 1 1 d .
C7 C -0.0130(3) 0.2933(3) 0.20005(19) 0.0218(5) Uani 1 1 d .
C8 C -0.2090(3) 0.2680(4) 0.1922(2) 0.0308(6) Uani 1 1 d .
H8A H -0.3099 0.3062 0.1250 0.037 Uiso 1 1 calc R
C9 C 0.0768(3) 0.3909(3) 0.1096(2) 0.0224(5) Uani 1 1 d .
H9A H -0.0343 0.4391 0.0455 0.027 Uiso 1 1 calc R
C10 C 0.1746(4) 0.8076(3) 0.2565(3) 0.0357(6) Uani 1 1 d .
H10A H 0.0743 0.8952 0.2549 0.054 Uiso 1 1 calc R
H10B H 0.2834 0.8507 0.2205 0.054 Uiso 1 1 calc R
H10C H 0.2279 0.7732 0.3423 0.054 Uiso 1 1 calc R
C11 C 0.1996(3) 0.5348(3) 0.17784(18) 0.0218(5) Uani 1 1 d .
C12 C 0.3811(4) 0.3021(4) -0.1205(2) 0.0364(6) Uani 1 1 d .
H12A H 0.4084 0.3822 -0.1819 0.055 Uiso 1 1 calc R
H12B H 0.3093 0.2057 -0.1631 0.055 Uiso 1 1 calc R
H12C H 0.5074 0.2648 -0.0680 0.055 Uiso 1 1 calc R
C13 C 0.2105(3) 0.2879(3) 0.04376(19) 0.0222(5) Uani 1 1 d .

loop_
_atom_site_aniso_label
_atom_site_aniso_U_11
_atom_site_aniso_U_22
_atom_site_aniso_U_33
_atom_site_aniso_U_23
_atom_site_aniso_U_13
_atom_site_aniso_U_12
O1 0.0305(9) 0.0238(9) 0.0401(9) -0.0031(8) 0.0055(7) -0.0051(7)
O2 0.0354(8) 0.0235(9) 0.0272(8) -0.0011(7) 0.0089(6) 0.0059(8)
O3 0.0426(9) 0.0246(9) 0.0292(8) -0.0004(8) 0.0193(7) 0.0009(8)
O4 0.0402(9) 0.0205(8) 0.0337(8) -0.0080(8) 0.0070(7) 0.0028(8)
O5 0.0293(8) 0.0395(11) 0.0443(10) -0.0052(9) 0.0182(7) -0.0087(8)
C1 0.0307(11) 0.0219(12) 0.0253(11) 0.0004(10) 0.0050(8) 0.0010(10)
C2 0.0475(14) 0.0303(15) 0.0298(12) 0.0020(11) 0.0060(10) 0.0035(12)
C3 0.0723(19) 0.0258(14) 0.0267(12) 0.0036(11) 0.0170(12) 0.0021(13)
C4 0.0585(18) 0.0243(14) 0.0387(14) -0.0016(12) 0.0305(13) -0.0065(12)
C5 0.0345(11) 0.0191(11) 0.0345(12) -0.0055(10) 0.0173(9) -0.0036(10)
C6 0.0291(11) 0.0158(10) 0.0239(10) -0.0038(9) 0.0121(8) -0.0019(9)
C7 0.0245(10) 0.0186(10) 0.0230(10) -0.0052(9) 0.0069(8) 0.0003(10)
C8 0.0278(11) 0.0344(14) 0.0303(12) -0.0063(11) 0.0068(9) -0.0028(11)
C9 0.0244(10) 0.0190(11) 0.0238(10) -0.0008(9) 0.0052(8) 0.0031(9)
C10 0.0505(14) 0.0202(12) 0.0391(13) -0.0105(11) 0.0154(11) -0.0035(12)
C11 0.0296(11) 0.0209(11) 0.0167(9) 0.0014(9) 0.0090(8) 0.0003(10)
C12 0.0413(13) 0.0427(16) 0.0317(12) -0.0044(13) 0.0219(10) -0.0003(13)
C13 0.0252(10) 0.0221(12) 0.0194(10) -0.0037(9) 0.0047(8) -0.0016(10)

loop_
_atom_type_symbol
_atom_type_description
_atom_type_scat_dispersion_real
_atom_type_scat_dispersion_imag
_atom_type_scat_source
C C 0.0033 0.0000 'International Tables Vol C Tables 4.2.6.8 and 6.1.1.4'
H H 0.0000 0.0000 'International Tables Vol C Tables 4.2.6.8 and 6.1.1.4'
O O 0.0106 0.0000 'International Tables Vol C Tables 4.2.6.8 and 6.1.1.4'

loop_
_geom_angle_atom_site_label_1
_geom_angle_atom_site_label_2
_geom_angle_atom_site_label_3
_geom_angle
C13 O3 C12 116.32(19)
C11 O4 C10 117.12(19)
C8 O5 C5 105.55(17)
C2 C1 C6 117.7(2)
C2 C1 H1A 121.1
C6 C1 H1A 121.1
C1 C2 C3 121.8(3)
C1 C2 H2A 119.1
C3 C2 H2A 119.1
C4 C3 C2 121.6(2)
C4 C3 H3A 119.2
C2 C3 H3A 119.2
C3 C4 C5 116.1(2)
C3 C4 H4A 122.0
C5 C4 H4A 122.0
O5 C5 C4 125.6(2)
O5 C5 C6 110.6(2)
C4 C5 C6 123.7(2)
C5 C6 C1 119.0(2)
C5 C6 C7 105.17(19)
C1 C6 C7 135.8(2)
C8 C7 C6 105.8(2)
C8 C7 C9 125.6(2)
C6 C7 C9 128.43(19)
C7 C8 O5 112.9(2)
C7 C8 H8A 123.6
O5 C8 H8A 123.6
C7 C9 C11 108.96(17)
C7 C9 C13 114.19(19)
C11 C9 C13 108.58(17)
C7 C9 H9A 108.3
C11 C9 H9A 108.3
C13 C9 H9A 108.3
O4 C10 H10A 109.5
O4 C10 H10B 109.5
H10A C10 H10B 109.5
O4 C10 H10C 109.5
H10A C10 H10C 109.5
H10B C10 H10C 109.5
O1 C11 O4 125.3(2)
O1 C11 C9 124.3(2)
O4 C11 C9 110.33(18)
O3 C12 H12A 109.5
O3 C12 H12B 109.5
H12A C12 H12B 109.5
O3 C12 H12C 109.5
H12A C12 H12C 109.5
H12B C12 H12C 109.5
O2 C13 O3 125.9(2)
O2 C13 C9 125.7(2)
O3 C13 C9 108.39(19)

loop_
_geom_bond_atom_site_label_1
_geom_bond_atom_site_label_2
_geom_bond_distance
O1 C11 1.198(3)
O2 C13 1.196(3)
O3 C13 1.329(3)
O3 C12 1.453(3)
O4 C11 1.325(3)
O4 C10 1.453(3)
O5 C8 1.368(3)
O5 C5 1.372(3)
C1 C2 1.379(3)
C1 C6 1.396(3)
C1 H1A 0.9500
C2 C3 1.398(4)
C2 H2A 0.9500
C3 C4 1.370(5)
C3 H3A 0.9500
C4 C5 1.389(4)
C4 H4A 0.9500
C5 C6 1.394(3)
C6 C7 1.452(3)
C7 C8 1.344(3)
C7 C9 1.501(3)
C8 H8A 0.9500
C9 C11 1.527(3)
C9 C13 1.529(3)
C9 H9A 1.0000
C10 H10A 0.9800
C10 H10B 0.9800
C10 H10C 0.9800
C12 H12A 0.9800
C12 H12B 0.9800
C12 H12C 0.9800

loop_
_geom_torsion_atom_site_label_1
_geom_torsion_atom_site_label_2
_geom_torsion_atom_site_label_3
_geom_torsion_atom_site_label_4
_geom_torsion
C6 C1 C2 C3 0.6(4)
C1 C2 C3 C4 0.4(4)
C2 C3 C4 C5 -0.9(4)
C8 O5 C5 C4 178.7(2)
C8 O5 C5 C6 -1.3(3)
C3 C4 C5 O5 -179.6(2)
C3 C4 C5 C6 0.5(4)
O5 C5 C6 C1 -179.5(2)
C4 C5 C6 C1 0.5(4)
O5 C5 C6 C7 0.7(2)
C4 C5 C6 C7 -179.4(2)
C2 C1 C6 C5 -1.0(3)
C2 C1 C6 C7 178.8(3)
C5 C6 C7 C8 0.3(3)
C1 C6 C7 C8 -179.6(3)
C5 C6 C7 C9 175.8(2)
C1 C6 C7 C9 -4.0(4)
C6 C7 C8 O5 -1.1(3)
C9 C7 C8 O5 -176.8(2)
C5 O5 C8 C7 1.5(3)
C8 C7 C9 C11 120.8(3)
C6 C7 C9 C11 -53.9(3)
C8 C7 C9 C13 -117.6(3)
C6 C7 C9 C13 67.7(3)
C10 O4 C11 O1 -2.8(3)
C10 O4 C11 C9 174.98(18)
C7 C9 C11 O1 93.1(2)
C13 C9 C11 O1 -31.9(3)
C7 C9 C11 O4 -84.7(2)
C13 C9 C11 O4 150.34(18)
C12 O3 C13 O2 2.8(3)
C12 O3 C13 C9 -177.63(19)
C7 C9 C13 O2 -8.2(3)
C11 C9 C13 O2 113.6(2)
C7 C9 C13 O3 172.20(18)
C11 C9 C13 O3 -66.0(2)
